data_7010927
loop_
_publ_author_name
'Wadepohl, Hubert'
'Merkel, R\"udiger'
'Pritzkow, Hans'
'Rihm, Sven'

_publ_section_title
;
 Tetranuclear rhodium clusters with facial cyclooctatetraene ligands
;
_journal_issue 24
_journal_name_full 'Journal of the Chemical Society, Dalton Transactions'
_journal_page_first 3617
_journal_page_last 3626
_journal_paper_doi 10.1039/b105485f
_journal_year 2001
_chemical_formula_moiety 'C22 H20 O6 Rh4, C7 H8'
_chemical_formula_sum 'C29 H28 O6 Rh4'
_chemical_formula_weight 884.15
_chemical_name_systematic ?
_space_group_IT_number 2
_symmetry_cell_setting triclinic
_symmetry_space_group_name_Hall '-P 1'
_symmetry_space_group_name_H-M 'P -1'
_atom_sites_solution_hydrogens difmap
_atom_sites_solution_primary direct
_atom_sites_solution_secondary difmap
_audit_creation_method SHELXL-97
_cell_angle_alpha 80.4310(10)
_cell_angle_beta 80.4320(10)
_cell_angle_gamma 70.2940(10)
_cell_formula_units_Z 2
_cell_length_a 8.2841(4)
_cell_length_b 10.4702(5)
_cell_length_c 17.0483(8)
_cell_measurement_temperature 190(2)
_cell_volume 1363.04(11)
_computing_cell_refinement 'Bruker SAINT'
_computing_data_collection 'Bruker SMART'
_computing_data_reduction 'Bruker SAINT'
_computing_molecular_graphics 'Bruker SHELXTL'
_computing_publication_material 'SHELXL-97 (Sheldrick, 1997)'
_computing_structure_refinement 'SHELXL-97 (Sheldrick, 1997)'
_computing_structure_solution 'SHELXS-97 (Sheldrick, 1990)'
_diffrn_ambient_temperature 190(2)
_diffrn_measured_fraction_theta_full 0.995
_diffrn_measured_fraction_theta_max 0.952
_diffrn_measurement_device_type 'CCD area detector'
_diffrn_measurement_method omega-scans
_diffrn_radiation_monochromator graphite
_diffrn_radiation_source 'fine-focus sealed tube'
_diffrn_radiation_type MoK\a
_diffrn_radiation_wavelength 0.71073
_diffrn_reflns_av_R_equivalents 0.0415
_diffrn_reflns_av_sigmaI/netI 0.0468
_diffrn_reflns_limit_h_max 12
_diffrn_reflns_limit_h_min -12
_diffrn_reflns_limit_k_max 15
_diffrn_reflns_limit_k_min -15
_diffrn_reflns_limit_l_max 25
_diffrn_reflns_limit_l_min 0
_diffrn_reflns_number 24178
_diffrn_reflns_theta_full 31.00
_diffrn_reflns_theta_max 32.06
_diffrn_reflns_theta_min 2.08
_exptl_absorpt_coefficient_mu 2.422
_exptl_absorpt_correction_T_max 1.0000
_exptl_absorpt_correction_T_min 0.6058
_exptl_absorpt_correction_type multi-scan
_exptl_absorpt_process_details SADABS
_exptl_crystal_colour brown
_exptl_crystal_density_diffrn 2.154
_exptl_crystal_density_method 'not measured'
_exptl_crystal_description plate
_exptl_crystal_F_000 860
_exptl_crystal_size_max 0.33
_exptl_crystal_size_mid 0.11
_exptl_crystal_size_min 0.03
_refine_diff_density_max 0.974
_refine_diff_density_min -0.703
_refine_diff_density_rms 0.150
_refine_ls_extinction_method none
_refine_ls_goodness_of_fit_ref 1.049
_refine_ls_hydrogen_treatment refall
_refine_ls_matrix_type full
_refine_ls_number_parameters 464
_refine_ls_number_reflns 9077
_refine_ls_number_restraints 0
_refine_ls_restrained_S_all 1.049
_refine_ls_R_factor_all 0.0486
_refine_ls_R_factor_gt 0.0306
_refine_ls_shift/su_max 0.001
_refine_ls_shift/su_mean 0.000
_refine_ls_structure_factor_coef Fsqd
_refine_ls_weighting_details 'calc w=1/[\s^2^(Fo^2^)+(0.0181P)^2^+1.3121P] where P=(Fo^2^+2Fc^2^)/3'
_refine_ls_weighting_scheme calc
_refine_ls_wR_factor_gt 0.0612
_refine_ls_wR_factor_ref 0.0687
_reflns_number_gt 7074
_reflns_number_total 9077
_reflns_threshold_expression >2sigma(I)
_cod_data_source_file b105485f.txt
_cod_data_source_block rihm10
_cod_depositor_comments
;
The following automatic conversions were performed:
'_symmetry_cell_setting' value 'Triclinic' changed to 'triclinic'
according to '/home/saulius/struct/CIF-dictionaries/cif_core.dic'
dictionary named 'cif_core.dic' version 2.4.1 from 2010-06-29.

Automatic conversion script
Id: cif_fix_enum 1527 2010-12-29 10:47:43Z saulius 
;
_cod_original_sg_symbol_H-M P-1
_cod_database_code 7010927

loop_
_symmetry_equiv_pos_as_xyz
'x, y, z'
'-x, -y, -z'

loop_
_atom_site_label
_atom_site_type_symbol
_atom_site_fract_x
_atom_site_fract_y
_atom_site_fract_z
_atom_site_U_iso_or_equiv
_atom_site_adp_type
_atom_site_occupancy
_atom_site_symmetry_multiplicity
_atom_site_calc_flag
_atom_site_refinement_flags
_atom_site_disorder_assembly
_atom_site_disorder_group
Rh1 Rh 0.68201(3) 0.19356(2) 0.314347(13) 0.01505(5) Uani 1 1 d . . .
Rh2 Rh 0.59552(3) 0.47496(2) 0.337234(14) 0.01722(5) Uani 1 1 d . . .
Rh3 Rh 0.55530(3) 0.39191(2) 0.200720(14) 0.01797(5) Uani 1 1 d . . .
Rh4 Rh 0.34123(3) 0.36026(2) 0.338465(14) 0.01706(5) Uani 1 1 d . . .
O1 O 0.8239(3) 0.5181(3) 0.44580(15) 0.0317(5) Uani 1 1 d . . .
O2 O 0.7193(4) 0.2878(3) 0.04207(17) 0.0559(9) Uani 1 1 d . . .
O3 O 0.1076(3) 0.2218(3) 0.45029(17) 0.0398(6) Uani 1 1 d . . .
O4 O 0.9162(3) 0.3731(2) 0.22607(14) 0.0259(5) Uani 1 1 d . . .
O5 O 0.5277(3) 0.2932(2) 0.48319(13) 0.0229(5) Uani 1 1 d . . .
O6 O 0.4121(3) 0.1412(2) 0.23305(14) 0.0276(5) Uani 1 1 d . . .
C1 C 0.3123(4) 0.6430(3) 0.3639(2) 0.0272(7) Uani 1 1 d . . .
C2 C 0.4354(4) 0.6898(3) 0.3100(2) 0.0291(7) Uani 1 1 d . . .
C3 C 0.5052(4) 0.6711(3) 0.2298(2) 0.0310(8) Uani 1 1 d . . .
C4 C 0.4669(4) 0.6194(3) 0.1661(2) 0.0271(7) Uani 1 1 d . . .
C5 C 0.3373(4) 0.5628(3) 0.1574(2) 0.0253(7) Uani 1 1 d . . .
C6 C 0.2071(4) 0.5262(3) 0.2108(2) 0.0245(7) Uani 1 1 d . . .
C7 C 0.1361(4) 0.5416(3) 0.2908(2) 0.0229(6) Uani 1 1 d . . .
C8 C 0.1854(4) 0.5835(3) 0.3562(2) 0.0227(6) Uani 1 1 d . . .
C9 C 0.8283(4) 0.0633(3) 0.41274(18) 0.0220(6) Uani 1 1 d . . .
C10 C 0.6815(4) 0.0268(3) 0.4109(2) 0.0235(6) Uani 1 1 d . . .
C11 C 0.6784(6) -0.0953(4) 0.3755(2) 0.0331(8) Uani 1 1 d . . .
C12 C 0.7864(5) -0.1138(4) 0.2950(2) 0.0303(7) Uani 1 1 d . . .
C13 C 0.7946(4) 0.0189(3) 0.2457(2) 0.0233(6) Uani 1 1 d . . .
C14 C 0.9215(4) 0.0794(3) 0.2462(2) 0.0237(6) Uani 1 1 d . . .
C15 C 1.0654(4) 0.0257(4) 0.2979(2) 0.0300(7) Uani 1 1 d . . .
C16 C 1.0097(4) -0.0208(4) 0.3833(2) 0.0270(7) Uani 1 1 d . . .
C17 C 0.7364(4) 0.5080(3) 0.40446(19) 0.0213(6) Uani 1 1 d . . .
C18 C 0.6564(5) 0.3296(4) 0.1006(2) 0.0292(7) Uani 1 1 d . . .
C19 C 0.1920(4) 0.2747(3) 0.4074(2) 0.0236(6) Uani 1 1 d . . .
C20 C 0.7780(4) 0.3695(3) 0.25373(19) 0.0217(6) Uani 1 1 d . . .
C21 C 0.5308(4) 0.3232(3) 0.41284(18) 0.0196(6) Uani 1 1 d . . .
C22 C 0.4585(4) 0.2140(3) 0.26258(19) 0.0237(6) Uani 1 1 d . . .
C23 C -0.2359(5) 0.9061(4) -0.0325(2) 0.0377(9) Uani 1 1 d . . .
C24 C -0.2495(6) 0.7875(5) -0.0525(3) 0.0444(10) Uani 1 1 d . . .
C25 C -0.1947(6) 0.6647(5) -0.0039(3) 0.0446(10) Uani 1 1 d . . .
C26 C -0.1253(5) 0.6587(5) 0.0646(3) 0.0410(9) Uani 1 1 d . . .
C27 C -0.1083(5) 0.7739(5) 0.0847(2) 0.0441(10) Uani 1 1 d . . .
C28 C -0.1638(5) 0.8975(5) 0.0369(2) 0.0411(9) Uani 1 1 d . . .
C29 C -0.3008(9) 1.0411(5) -0.0831(3) 0.0581(15) Uani 1 1 d . . .
H1 H 0.300(4) 0.667(3) 0.415(2) 0.018(9) Uiso 1 1 d . . .
H2 H 0.475(4) 0.747(4) 0.330(2) 0.024(9) Uiso 1 1 d . . .
H3 H 0.597(4) 0.707(4) 0.217(2) 0.022(9) Uiso 1 1 d . . .
H4 H 0.523(5) 0.639(4) 0.119(2) 0.035(11) Uiso 1 1 d . . .
H5 H 0.329(4) 0.558(3) 0.109(2) 0.011(8) Uiso 1 1 d . . .
H6 H 0.142(5) 0.485(4) 0.187(2) 0.028(10) Uiso 1 1 d . . .
H7 H 0.039(4) 0.518(3) 0.302(2) 0.017(8) Uiso 1 1 d . . .
H8 H 0.112(5) 0.582(4) 0.400(2) 0.029(10) Uiso 1 1 d . . .
H9 H 0.815(4) 0.122(3) 0.451(2) 0.017(8) Uiso 1 1 d . . .
H10 H 0.584(4) 0.058(3) 0.448(2) 0.016(8) Uiso 1 1 d . . .
H11A H 0.558(6) -0.086(4) 0.369(3) 0.048(13) Uiso 1 1 d . . .
H11B H 0.725(6) -0.171(5) 0.412(3) 0.055(14) Uiso 1 1 d . . .
H12A H 0.752(5) -0.157(4) 0.267(2) 0.032(11) Uiso 1 1 d . . .
H12B H 0.912(5) -0.172(4) 0.297(2) 0.039(11) Uiso 1 1 d . . .
H13 H 0.738(4) 0.043(4) 0.203(2) 0.024(9) Uiso 1 1 d . . .
H14 H 0.942(5) 0.123(4) 0.202(2) 0.025(10) Uiso 1 1 d . . .
H15A H 1.113(5) 0.097(4) 0.297(2) 0.032(10) Uiso 1 1 d . . .
H15B H 1.163(6) -0.048(4) 0.271(3) 0.047(12) Uiso 1 1 d . . .
H16A H 1.089(5) -0.013(4) 0.418(2) 0.035(11) Uiso 1 1 d . . .
H16B H 1.013(4) -0.114(4) 0.388(2) 0.022(9) Uiso 1 1 d . . .
H24 H -0.284(6) 0.784(4) -0.099(3) 0.046(13) Uiso 1 1 d . . .
H25 H -0.207(7) 0.588(5) -0.019(3) 0.074(17) Uiso 1 1 d . . .
H26 H -0.092(5) 0.575(4) 0.098(2) 0.040(12) Uiso 1 1 d . . .
H27 H -0.065(5) 0.779(4) 0.132(3) 0.042(12) Uiso 1 1 d . . .
H28 H -0.148(5) 0.968(4) 0.050(2) 0.030(11) Uiso 1 1 d . . .
H29A H -0.207(9) 1.075(7) -0.102(4) 0.11(3) Uiso 1 1 d . . .
H29B H -0.352(6) 1.026(5) -0.124(3) 0.058(15) Uiso 1 1 d . . .
H29C H -0.378(8) 1.096(6) -0.056(4) 0.09(2) Uiso 1 1 d . . .

loop_
_atom_site_aniso_label
_atom_site_aniso_U_11
_atom_site_aniso_U_22
_atom_site_aniso_U_33
_atom_site_aniso_U_23
_atom_site_aniso_U_13
_atom_site_aniso_U_12
Rh1 0.01670(10) 0.01474(10) 0.01397(10) -0.00095(8) -0.00302(7) -0.00513(8)
Rh2 0.01714(10) 0.01602(11) 0.01988(11) -0.00271(9) -0.00399(8) -0.00596(8)
Rh3 0.02036(10) 0.01932(11) 0.01487(11) 0.00172(8) -0.00452(8) -0.00777(9)
Rh4 0.01502(10) 0.01775(11) 0.01874(11) -0.00079(9) -0.00288(8) -0.00587(8)
O1 0.0256(11) 0.0454(15) 0.0297(13) -0.0129(11) -0.0055(10) -0.0133(11)
O2 0.075(2) 0.063(2) 0.0260(15) -0.0161(14) 0.0080(14) -0.0190(17)
O3 0.0411(14) 0.0420(16) 0.0381(15) 0.0047(12) 0.0035(12) -0.0236(13)
O4 0.0230(10) 0.0276(12) 0.0297(12) -0.0040(10) 0.0000(9) -0.0123(9)
O5 0.0253(10) 0.0248(11) 0.0181(11) -0.0065(9) -0.0010(8) -0.0059(9)
O6 0.0300(12) 0.0323(13) 0.0279(12) -0.0089(10) -0.0062(9) -0.0155(10)
C1 0.0291(16) 0.0170(15) 0.0331(19) -0.0048(13) -0.0108(14) -0.0001(12)
C2 0.0265(15) 0.0151(15) 0.049(2) -0.0044(14) -0.0140(15) -0.0057(12)
C3 0.0266(16) 0.0187(15) 0.048(2) 0.0078(15) -0.0084(15) -0.0115(13)
C4 0.0252(15) 0.0205(15) 0.0314(18) 0.0094(13) -0.0052(13) -0.0067(12)
C5 0.0260(15) 0.0288(17) 0.0189(16) 0.0045(13) -0.0098(12) -0.0060(13)
C6 0.0215(14) 0.0259(16) 0.0240(16) 0.0009(13) -0.0100(12) -0.0033(12)
C7 0.0168(13) 0.0217(15) 0.0297(17) 0.0024(13) -0.0067(12) -0.0060(11)
C8 0.0191(13) 0.0204(15) 0.0265(16) -0.0045(13) -0.0037(12) -0.0023(11)
C9 0.0281(15) 0.0186(14) 0.0162(14) -0.0018(12) -0.0061(11) -0.0020(12)
C10 0.0293(15) 0.0181(14) 0.0226(16) 0.0020(12) -0.0035(12) -0.0087(12)
C11 0.050(2) 0.0214(17) 0.0312(19) 0.0005(14) -0.0033(16) -0.0178(16)
C12 0.0389(19) 0.0212(16) 0.0331(19) -0.0083(14) -0.0053(15) -0.0100(14)
C13 0.0268(15) 0.0218(15) 0.0207(15) -0.0081(12) -0.0027(12) -0.0043(12)
C14 0.0240(14) 0.0225(16) 0.0193(15) -0.0034(13) 0.0009(12) -0.0018(12)
C15 0.0210(14) 0.0307(18) 0.0309(18) -0.0007(15) -0.0015(13) -0.0010(13)
C16 0.0245(15) 0.0224(16) 0.0294(18) -0.0014(14) -0.0084(13) 0.0002(12)
C17 0.0204(13) 0.0210(15) 0.0233(15) -0.0038(12) 0.0004(11) -0.0084(11)
C18 0.0373(18) 0.0317(18) 0.0197(16) 0.0023(14) -0.0030(13) -0.0153(15)
C19 0.0223(14) 0.0207(15) 0.0275(16) -0.0012(13) -0.0048(12) -0.0063(12)
C20 0.0224(14) 0.0231(15) 0.0210(15) -0.0033(12) -0.0049(11) -0.0078(12)
C21 0.0210(13) 0.0163(13) 0.0206(14) -0.0036(11) -0.0034(11) -0.0037(11)
C22 0.0220(14) 0.0255(16) 0.0249(16) -0.0043(13) -0.0056(12) -0.0070(12)
C23 0.040(2) 0.036(2) 0.0271(19) -0.0012(16) 0.0006(15) -0.0024(16)
C24 0.050(2) 0.049(3) 0.034(2) -0.0014(19) -0.0156(18) -0.012(2)
C25 0.054(3) 0.038(2) 0.045(2) -0.0005(19) -0.0065(19) -0.019(2)
C26 0.040(2) 0.041(2) 0.035(2) 0.0049(18) -0.0015(16) -0.0090(18)
C27 0.038(2) 0.060(3) 0.0261(19) -0.0028(19) -0.0069(16) -0.0038(19)
C28 0.043(2) 0.044(2) 0.034(2) -0.0123(19) -0.0006(17) -0.0090(18)
C29 0.079(4) 0.037(3) 0.039(3) 0.006(2) -0.006(3) 0.001(3)

loop_
_atom_type_symbol
_atom_type_description
_atom_type_scat_dispersion_real
_atom_type_scat_dispersion_imag
_atom_type_scat_source
C C 0.0033 0.0016 'International Tables Vol C Tables 4.2.6.8 and 6.1.1.4'
H H 0.0000 0.0000 'International Tables Vol C Tables 4.2.6.8 and 6.1.1.4'
O O 0.0106 0.0060 'International Tables Vol C Tables 4.2.6.8 and 6.1.1.4'
Rh Rh -1.1178 0.9187 'International Tables Vol C Tables 4.2.6.8 and 6.1.1.4'

loop_
_geom_angle_atom_site_label_1
_geom_angle_atom_site_label_2
_geom_angle_atom_site_label_3
_geom_angle
_geom_angle_site_symmetry_1
_geom_angle_site_symmetry_3
_geom_angle_publ_flag
C22 Rh1 C13 82.87(12) . . ?
C22 Rh1 C10 101.45(13) . . ?
C13 Rh1 C10 80.24(12) . . ?
C22 Rh1 C14 113.05(12) . . ?
C13 Rh1 C14 37.30(12) . . ?
C10 Rh1 C14 95.32(12) . . ?
C22 Rh1 C9 138.35(13) . . ?
C13 Rh1 C9 86.86(12) . . ?
C10 Rh1 C9 36.92(12) . . ?
C14 Rh1 C9 78.94(12) . . ?
C22 Rh1 C21 93.39(11) . . ?
C13 Rh1 C21 160.91(12) . . ?
C10 Rh1 C21 82.20(12) . . ?
C14 Rh1 C21 153.33(12) . . ?
C9 Rh1 C21 83.57(11) . . ?
C22 Rh1 C20 106.49(12) . . ?
C13 Rh1 C20 109.84(12) . . ?
C10 Rh1 C20 151.19(12) . . ?
C14 Rh1 C20 80.26(12) . . ?
C9 Rh1 C20 114.96(12) . . ?
C21 Rh1 C20 89.19(11) . . ?
C22 Rh1 Rh3 56.41(9) . . ?
C13 Rh1 Rh3 101.15(9) . . ?
C10 Rh1 Rh3 156.96(9) . . ?
C14 Rh1 Rh3 99.45(9) . . ?
C9 Rh1 Rh3 164.66(9) . . ?
C21 Rh1 Rh3 92.13(8) . . ?
C20 Rh1 Rh3 50.08(7) . . ?
C22 Rh1 Rh4 47.18(9) . . ?
C13 Rh1 Rh4 129.56(9) . . ?
C10 Rh1 Rh4 100.54(9) . . ?
C14 Rh1 Rh4 156.77(9) . . ?
C9 Rh1 Rh4 123.53(8) . . ?
C21 Rh1 Rh4 47.28(7) . . ?
C20 Rh1 Rh4 93.40(8) . . ?
Rh3 Rh1 Rh4 60.625(8) . . ?
C22 Rh1 Rh2 96.76(9) . . ?
C13 Rh1 Rh2 154.09(9) . . ?
C10 Rh1 Rh2 124.80(9) . . ?
C14 Rh1 Rh2 124.01(9) . . ?
C9 Rh1 Rh2 109.12(8) . . ?
C21 Rh1 Rh2 44.84(8) . . ?
C20 Rh1 Rh2 45.28(8) . . ?
Rh3 Rh1 Rh2 58.964(9) . . ?
Rh4 Rh1 Rh2 58.308(8) . . ?
C17 Rh2 C21 96.90(13) . . ?
C17 Rh2 C20 101.61(12) . . ?
C21 Rh2 C20 102.60(12) . . ?
C17 Rh2 C2 96.99(13) . . ?
C21 Rh2 C2 128.48(13) . . ?
C20 Rh2 C2 122.51(14) . . ?
C17 Rh2 C1 104.79(12) . . ?
C21 Rh2 C1 93.45(12) . . ?
C20 Rh2 C1 147.08(12) . . ?
C2 Rh2 C1 35.04(13) . . ?
C17 Rh2 C3 111.48(13) . . ?
C21 Rh2 C3 146.67(11) . . ?
C20 Rh2 C3 88.87(13) . . ?
C2 Rh2 C3 34.05(13) . . ?
C1 Rh2 C3 63.35(12) . . ?
C17 Rh2 Rh3 151.18(9) . . ?
C21 Rh2 Rh3 95.59(9) . . ?
C20 Rh2 Rh3 50.18(8) . . ?
C2 Rh2 Rh3 95.35(10) . . ?
C1 Rh2 Rh3 100.25(8) . . ?
C3 Rh2 Rh3 67.84(9) . . ?
C17 Rh2 Rh4 143.00(9) . . ?
C21 Rh2 Rh4 48.66(8) . . ?
C20 Rh2 Rh4 99.49(9) . . ?
C2 Rh2 Rh4 96.80(9) . . ?
C1 Rh2 Rh4 70.03(8) . . ?
C3 Rh2 Rh4 98.93(8) . . ?
Rh3 Rh2 Rh4 60.157(8) . . ?
C17 Rh2 Rh1 114.04(9) . . ?
C21 Rh2 Rh1 51.82(8) . . ?
C20 Rh2 Rh1 51.95(9) . . ?
C2 Rh2 Rh1 148.94(9) . . ?
C1 Rh2 Rh1 129.24(8) . . ?
C3 Rh2 Rh1 124.14(9) . . ?
Rh3 Rh2 Rh1 56.608(8) . . ?
Rh4 Rh2 Rh1 59.243(8) . . ?
C18 Rh3 C20 100.76(14) . . ?
C18 Rh3 C5 97.40(14) . . ?
C20 Rh3 C5 136.38(13) . . ?
C18 Rh3 C4 101.01(14) . . ?
C20 Rh3 C4 99.88(12) . . ?
C5 Rh3 C4 37.40(12) . . ?
C18 Rh3 C22 100.83(13) . . ?
C20 Rh3 C22 105.52(12) . . ?
C5 Rh3 C22 109.51(12) . . ?
C4 Rh3 C22 142.49(11) . . ?
C18 Rh3 Rh1 107.89(11) . . ?
C20 Rh3 Rh1 55.64(9) . . ?
C5 Rh3 Rh1 149.48(9) . . ?
C4 Rh3 Rh1 144.76(10) . . ?
C22 Rh3 Rh1 49.88(8) . . ?
C18 Rh3 Rh2 147.96(11) . . ?
C20 Rh3 Rh2 48.24(8) . . ?
C5 Rh3 Rh2 102.03(9) . . ?
C4 Rh3 Rh2 80.37(10) . . ?
C22 Rh3 Rh2 96.39(8) . . ?
Rh1 Rh3 Rh2 64.428(9) . . ?
C18 Rh3 Rh4 146.34(11) . . ?
C20 Rh3 Rh4 98.18(9) . . ?
C5 Rh3 Rh4 87.54(9) . . ?
C4 Rh3 Rh4 102.83(9) . . ?
C22 Rh3 Rh4 46.95(8) . . ?
Rh1 Rh3 Rh4 61.944(9) . . ?
Rh2 Rh3 Rh4 60.430(9) . . ?
C19 Rh4 C22 99.67(13) . . ?
C19 Rh4 C21 99.21(13) . . ?
C22 Rh4 C21 101.25(12) . . ?
C19 Rh4 C7 96.90(12) . . ?
C22 Rh4 C7 115.75(12) . . ?
C21 Rh4 C7 136.20(12) . . ?
C19 Rh4 C8 98.27(13) . . ?
C22 Rh4 C8 149.13(12) . . ?
C21 Rh4 C8 100.41(11) . . ?
C7 Rh4 C8 36.78(12) . . ?
C19 Rh4 Rh3 153.65(10) . . ?
C22 Rh4 Rh3 55.15(9) . . ?
C21 Rh4 Rh3 93.99(8) . . ?
C7 Rh4 Rh3 88.99(9) . . ?
C8 Rh4 Rh3 101.66(9) . . ?
C19 Rh4 Rh2 143.09(10) . . ?
C22 Rh4 Rh2 101.97(9) . . ?
C21 Rh4 Rh2 47.36(9) . . ?
C7 Rh4 Rh2 100.09(8) . . ?
C8 Rh4 Rh2 77.38(8) . . ?
Rh3 Rh4 Rh2 59.413(9) . . ?
C19 Rh4 Rh1 114.31(9) . . ?
C22 Rh4 Rh1 49.13(8) . . ?
C21 Rh4 Rh1 53.36(8) . . ?
C7 Rh4 Rh1 146.33(9) . . ?
C8 Rh4 Rh1 139.80(8) . . ?
Rh3 Rh4 Rh1 57.431(8) . . ?
Rh2 Rh4 Rh1 62.450(9) . . ?
C2 C1 C8 134.9(3) . . ?
C2 C1 Rh2 63.68(18) . . ?
C8 C1 Rh2 107.9(2) . . ?
C2 C1 H1 113(2) . . ?
C8 C1 H1 111(2) . . ?
Rh2 C1 H1 109(2) . . ?
C3 C2 C1 133.6(3) . . ?
C3 C2 Rh2 84.8(2) . . ?
C1 C2 Rh2 81.3(2) . . ?
C3 C2 H2 113(2) . . ?
C1 C2 H2 114(2) . . ?
Rh2 C2 H2 111(2) . . ?
C2 C3 C4 136.6(3) . . ?
C2 C3 Rh2 61.19(18) . . ?
C4 C3 Rh2 107.3(2) . . ?
C2 C3 H3 108(2) . . ?
C4 C3 H3 115(2) . . ?
Rh2 C3 H3 105(2) . . ?
C3 C4 C5 134.1(3) . . ?
C3 C4 Rh3 103.6(2) . . ?
C5 C4 Rh3 69.40(18) . . ?
C3 C4 H4 114(3) . . ?
C5 C4 H4 111(3) . . ?
Rh3 C4 H4 109(3) . . ?
C6 C5 C4 133.8(3) . . ?
C6 C5 Rh3 96.5(2) . . ?
C4 C5 Rh3 73.20(18) . . ?
C6 C5 H5 112(2) . . ?
C4 C5 H5 114(2) . . ?
Rh3 C5 H5 110(2) . . ?
C7 C6 C5 136.6(3) . . ?
C7 C6 H6 109(2) . . ?
C5 C6 H6 114(2) . . ?
C6 C7 C8 134.3(3) . . ?
C6 C7 Rh4 93.10(19) . . ?
C8 C7 Rh4 74.74(17) . . ?
C6 C7 H7 111(2) . . ?
C8 C7 H7 115(2) . . ?
Rh4 C7 H7 105(2) . . ?
C1 C8 C7 134.3(3) . . ?
C1 C8 Rh4 104.2(2) . . ?
C7 C8 Rh4 68.48(17) . . ?
C1 C8 H8 113(2) . . ?
C7 C8 H8 112(2) . . ?
Rh4 C8 H8 107(2) . . ?
C10 C9 C16 123.8(3) . . ?
C10 C9 Rh1 70.30(18) . . ?
C16 C9 Rh1 113.0(2) . . ?
C10 C9 H9 114(2) . . ?
C16 C9 H9 118(2) . . ?
Rh1 C9 H9 105(2) . . ?
C9 C10 C11 125.7(3) . . ?
C9 C10 Rh1 72.78(18) . . ?
C11 C10 Rh1 108.9(2) . . ?
C9 C10 H10 119(2) . . ?
C11 C10 H10 112(2) . . ?
Rh1 C10 H10 108(2) . . ?
C12 C11 C10 113.1(3) . . ?
C12 C11 H11A 108(3) . . ?
C10 C11 H11A 110(3) . . ?
C12 C11 H11B 109(3) . . ?
C10 C11 H11B 105(3) . . ?
H11A C11 H11B 112(4) . . ?
C11 C12 C13 113.9(3) . . ?
C11 C12 H12A 112(3) . . ?
C13 C12 H12A 108(3) . . ?
C11 C12 H12B 115(2) . . ?
C13 C12 H12B 104(2) . . ?
H12A C12 H12B 102(3) . . ?
C14 C13 C12 125.0(3) . . ?
C14 C13 Rh1 71.60(18) . . ?
C12 C13 Rh1 112.3(2) . . ?
C14 C13 H13 117(2) . . ?
C12 C13 H13 115(2) . . ?
Rh1 C13 H13 104(2) . . ?
C13 C14 C15 125.1(3) . . ?
C13 C14 Rh1 71.10(18) . . ?
C15 C14 Rh1 110.5(2) . . ?
C13 C14 H14 112(2) . . ?
C15 C14 H14 116(2) . . ?
Rh1 C14 H14 112(2) . . ?
C14 C15 C16 113.9(3) . . ?
C14 C15 H15A 107(2) . . ?
C16 C15 H15A 109(2) . . ?
C14 C15 H15B 109(2) . . ?
C16 C15 H15B 113(2) . . ?
H15A C15 H15B 104(3) . . ?
C15 C16 C9 112.6(3) . . ?
C15 C16 H16A 109(2) . . ?
C9 C16 H16A 108(2) . . ?
C15 C16 H16B 109(2) . . ?
C9 C16 H16B 108(2) . . ?
H16A C16 H16B 110(3) . . ?
O1 C17 Rh2 175.3(3) . . ?
O2 C18 Rh3 177.6(3) . . ?
O3 C19 Rh4 177.6(3) . . ?
O4 C20 Rh2 132.9(3) . . ?
O4 C20 Rh3 132.0(2) . . ?
Rh2 C20 Rh3 81.59(11) . . ?
O4 C20 Rh1 131.8(2) . . ?
Rh2 C20 Rh1 82.77(11) . . ?
Rh3 C20 Rh1 74.28(10) . . ?
O5 C21 Rh2 132.6(2) . . ?
O5 C21 Rh4 130.6(2) . . ?
Rh2 C21 Rh4 83.98(11) . . ?
O5 C21 Rh1 128.3(2) . . ?
Rh2 C21 Rh1 83.35(11) . . ?
Rh4 C21 Rh1 79.35(10) . . ?
O6 C22 Rh4 134.6(2) . . ?
O6 C22 Rh1 134.9(2) . . ?
Rh4 C22 Rh1 83.69(12) . . ?
O6 C22 Rh3 128.2(3) . . ?
Rh4 C22 Rh3 77.90(11) . . ?
Rh1 C22 Rh3 73.71(10) . . ?
C24 C23 C28 117.9(4) . . ?
C24 C23 C29 121.3(4) . . ?
C28 C23 C29 120.8(4) . . ?
C23 C24 C25 120.8(4) . . ?
C23 C24 H24 122(3) . . ?
C25 C24 H24 117(3) . . ?
C26 C25 C24 120.4(4) . . ?
C26 C25 H25 122(3) . . ?
C24 C25 H25 118(3) . . ?
C27 C26 C25 119.8(4) . . ?
C27 C26 H26 121(3) . . ?
C25 C26 H26 119(3) . . ?
C26 C27 C28 120.4(4) . . ?
C26 C27 H27 125(3) . . ?
C28 C27 H27 115(3) . . ?
C27 C28 C23 120.8(4) . . ?
C27 C28 H28 118(3) . . ?
C23 C28 H28 121(3) . . ?
C23 C29 H29A 109(4) . . ?
C23 C29 H29B 107(3) . . ?
H29A C29 H29B 113(5) . . ?
C23 C29 H29C 110(4) . . ?
H29A C29 H29C 111(6) . . ?
H29B C29 H29C 107(5) . . ?

loop_
_geom_bond_atom_site_label_1
_geom_bond_atom_site_label_2
_geom_bond_distance
_geom_bond_site_symmetry_2
_geom_bond_publ_flag
Rh1 C22 2.113(3) . ?
Rh1 C13 2.187(3) . ?
Rh1 C10 2.191(3) . ?
Rh1 C14 2.193(3) . ?
Rh1 C9 2.223(3) . ?
Rh1 C21 2.268(3) . ?
Rh1 C20 2.275(3) . ?
Rh1 Rh3 2.6524(3) . ?
Rh1 Rh4 2.7775(3) . ?
Rh1 Rh2 2.8657(3) . ?
Rh2 C17 1.909(3) . ?
Rh2 C21 2.034(3) . ?
Rh2 C20 2.052(3) . ?
Rh2 C2 2.209(3) . ?
Rh2 C1 2.436(3) . ?
Rh2 C3 2.510(3) . ?
Rh2 Rh3 2.7221(3) . ?
Rh2 Rh4 2.7502(3) . ?
Rh3 C18 1.888(3) . ?
Rh3 C20 2.113(3) . ?
Rh3 C5 2.199(3) . ?
Rh3 C4 2.249(3) . ?
Rh3 C22 2.302(3) . ?
Rh3 Rh4 2.7427(3) . ?
Rh4 C19 1.905(3) . ?
Rh4 C22 2.050(3) . ?
Rh4 C21 2.076(3) . ?
Rh4 C7 2.218(3) . ?
Rh4 C8 2.301(3) . ?
O1 C17 1.131(4) . ?
O2 C18 1.131(4) . ?
O3 C19 1.134(4) . ?
O4 C20 1.174(4) . ?
O5 C21 1.186(4) . ?
O6 C22 1.171(4) . ?
C1 C2 1.415(5) . ?
C1 C8 1.423(5) . ?
C1 H1 0.92(3) . ?
C2 C3 1.411(5) . ?
C2 H2 0.90(4) . ?
C3 C4 1.414(5) . ?
C3 H3 0.94(3) . ?
C4 C5 1.427(5) . ?
C4 H4 0.89(4) . ?
C5 C6 1.406(5) . ?
C5 H5 0.84(3) . ?
C6 C7 1.405(5) . ?
C6 H6 0.97(4) . ?
C7 C8 1.428(5) . ?
C7 H7 0.90(3) . ?
C8 H8 0.89(4) . ?
C9 C10 1.398(5) . ?
C9 C16 1.513(4) . ?
C9 H9 0.94(3) . ?
C10 C11 1.512(5) . ?
C10 H10 0.95(3) . ?
C11 C12 1.510(5) . ?
C11 H11A 0.99(4) . ?
C11 H11B 0.94(5) . ?
C12 C13 1.516(5) . ?
C12 H12A 0.85(4) . ?
C12 H12B 1.01(4) . ?
C13 C14 1.401(5) . ?
C13 H13 0.89(4) . ?
C14 C15 1.498(5) . ?
C14 H14 0.84(4) . ?
C15 C16 1.504(5) . ?
C15 H15A 0.95(4) . ?
C15 H15B 1.02(4) . ?
C16 H16A 0.98(4) . ?
C16 H16B 0.96(4) . ?
C23 C24 1.385(6) . ?
C23 C28 1.389(6) . ?
C23 C29 1.505(6) . ?
C24 C25 1.387(6) . ?
C24 H24 0.90(4) . ?
C25 C26 1.368(6) . ?
C25 H25 0.92(5) . ?
C26 C27 1.365(6) . ?
C26 H26 0.94(4) . ?
C27 C28 1.386(6) . ?
C27 H27 0.95(4) . ?
C28 H28 0.86(4) . ?
C29 H29A 0.95(7) . ?
C29 H29B 0.94(5) . ?
C29 H29C 0.83(6) . ?
